data_4325526
loop_
_publ_author_name
'Bin Xi'
'R. H. Holm'

_publ_section_title
;
 The [MoFe3S4]2+ Oxidation State: Synthesis, Substitution Reactions, and
 Structures of Phosphine-Ligated Cubane-Type Clusters with the S = 2
 Ground State
;
_journal_name_full 'Inorganic Chemistry'
_journal_page_first 6280
_journal_page_last 6288
_journal_paper_doi 10.1021/ic200641k
_journal_volume 50
_journal_year 2011
_chemical_formula_sum 'C21 H40 B Fe3 I Mo N6 P2 S4'
_chemical_formula_weight 967.97
_chemical_name_systematic
; 
 ? 
;
_space_group_IT_number 61
_symmetry_cell_setting orthorhombic
_symmetry_space_group_name_Hall '-P 2ac 2ab'
_symmetry_space_group_name_H-M 'P b c a'
_atom_sites_solution_hydrogens geom
_atom_sites_solution_primary direct
_atom_sites_solution_secondary difmap
_audit_creation_method SHELXL-97
_cell_angle_alpha 90.00
_cell_angle_beta 90.00
_cell_angle_gamma 90.00
_cell_formula_units_Z 8
_cell_length_a 15.2679(13)
_cell_length_b 16.2173(13)
_cell_length_c 28.031(2)
_cell_measurement_reflns_used 8012
_cell_measurement_temperature 100(2)
_cell_measurement_theta_max 25.6
_cell_measurement_theta_min 2.34
_cell_volume 6940.6(10)
_computing_cell_refinement 'SAINT 7.46A (Bruker-AXS,2009)'
_computing_data_collection 'APEX2 v2009.3.0 (Bruker-AXS,2009)'
_computing_data_reduction 'SAINT 7.46A (Bruker-AXS,2009)'
_computing_molecular_graphics 'Bruker SHELXTL'
_computing_publication_material 'Bruker SHELXTL'
_computing_structure_refinement 'SHELXL-97 (Sheldrick, 2008)'
_computing_structure_solution 'SHELXS-97 (Sheldrick, 2008)'
_diffrn_ambient_temperature 100(2)
_diffrn_measured_fraction_theta_full 0.999
_diffrn_measured_fraction_theta_max 0.999
_diffrn_measurement_device_type 'CCD area detector'
_diffrn_measurement_method 'phi and omega scans'
_diffrn_radiation_monochromator graphite
_diffrn_radiation_source 'fine-focus sealed tube'
_diffrn_radiation_type MoK\a
_diffrn_radiation_wavelength 0.71073
_diffrn_reflns_av_R_equivalents 0.0624
_diffrn_reflns_av_sigmaI/netI 0.0385
_diffrn_reflns_limit_h_max 18
_diffrn_reflns_limit_h_min -18
_diffrn_reflns_limit_k_max 19
_diffrn_reflns_limit_k_min -19
_diffrn_reflns_limit_l_max 34
_diffrn_reflns_limit_l_min -34
_diffrn_reflns_number 45136
_diffrn_reflns_theta_full 25.71
_diffrn_reflns_theta_max 25.71
_diffrn_reflns_theta_min 1.97
_exptl_absorpt_coefficient_mu 2.828
_exptl_absorpt_correction_T_max 0.8715
_exptl_absorpt_correction_T_min 0.6300
_exptl_absorpt_correction_type multi-scan
_exptl_absorpt_process_details 'SADABS (Sheldrick, 2009)'
_exptl_crystal_colour black
_exptl_crystal_density_diffrn 1.853
_exptl_crystal_description plate
_exptl_crystal_F_000 3840
_exptl_crystal_size_max 0.18
_exptl_crystal_size_mid 0.16
_exptl_crystal_size_min 0.05
_refine_diff_density_max 1.155
_refine_diff_density_min -0.802
_refine_diff_density_rms 0.111
_refine_ls_extinction_method none
_refine_ls_goodness_of_fit_ref 1.023
_refine_ls_hydrogen_treatment constr
_refine_ls_matrix_type full
_refine_ls_number_parameters 358
_refine_ls_number_reflns 6612
_refine_ls_number_restraints 0
_refine_ls_restrained_S_all 1.023
_refine_ls_R_factor_all 0.0489
_refine_ls_R_factor_gt 0.0318
_refine_ls_shift/su_max 0.001
_refine_ls_shift/su_mean 0.000
_refine_ls_structure_factor_coef Fsqd
_refine_ls_weighting_details 'calc w=1/[\s^2^(Fo^2^)+(0.0303P)^2^+9.4334P] where P=(Fo^2^+2Fc^2^)/3'
_refine_ls_weighting_scheme calc
_refine_ls_wR_factor_gt 0.0660
_refine_ls_wR_factor_ref 0.0728
_reflns_number_gt 5221
_reflns_number_total 6612
_reflns_threshold_expression >2sigma(I)
_cod_data_source_file ic200641k_si_001_04.cif
_cod_data_source_block I
_cod_database_code 4325526

loop_
_symmetry_equiv_pos_as_xyz
'x, y, z'
'-x+1/2, -y, z+1/2'
'-x, y+1/2, -z+1/2'
'x+1/2, -y+1/2, -z'
'-x, -y, -z'
'x-1/2, y, -z-1/2'
'x, -y-1/2, z-1/2'
'-x-1/2, y-1/2, z'

loop_
_atom_site_label
_atom_site_type_symbol
_atom_site_fract_x
_atom_site_fract_y
_atom_site_fract_z
_atom_site_U_iso_or_equiv
_atom_site_adp_type
_atom_site_occupancy
_atom_site_symmetry_multiplicity
_atom_site_calc_flag
_atom_site_refinement_flags
I1 I 0.95503(2) 0.178235(19) 0.471228(11) 0.03308(9) Uani 1 1 d .
Mo1 Mo 0.90930(2) 0.42308(2) 0.366875(11) 0.01439(8) Uani 1 1 d .
Fe1 Fe 1.02427(4) 0.32567(4) 0.319717(19) 0.01832(13) Uani 1 1 d .
Fe2 Fe 1.07941(3) 0.42009(4) 0.388114(19) 0.01765(13) Uani 1 1 d .
Fe3 Fe 0.98316(4) 0.29132(4) 0.408949(19) 0.01831(13) Uani 1 1 d .
S1 S 0.89218(6) 0.28337(6) 0.34496(3) 0.0187(2) Uani 1 1 d .
S2 S 1.12201(7) 0.28950(7) 0.37430(4) 0.0242(2) Uani 1 1 d .
S3 S 0.97264(6) 0.41799(6) 0.44341(3) 0.0182(2) Uani 1 1 d .
S4 S 1.02960(6) 0.46330(6) 0.31753(3) 0.0196(2) Uani 1 1 d .
P1 P 1.05393(7) 0.24703(7) 0.25289(4) 0.0234(2) Uani 1 1 d .
P2 P 1.19500(7) 0.48277(7) 0.42854(4) 0.0239(3) Uani 1 1 d .
N1 n 0.8216(2) 0.4536(2) 0.30527(11) 0.0201(7) Uani 1 1 d .
N2 n 0.7478(2) 0.4999(2) 0.31093(11) 0.0217(8) Uani 1 1 d .
N3 n 0.8853(2) 0.5559(2) 0.38180(11) 0.0198(7) Uani 1 1 d .
N4 n 0.8051(2) 0.5917(2) 0.37540(11) 0.0219(8) Uani 1 1 d .
N5 n 0.7798(2) 0.4140(2) 0.40388(11) 0.0183(7) Uani 1 1 d .
N6 n 0.7140(2) 0.4695(2) 0.39603(11) 0.0218(8) Uani 1 1 d .
C1 C 0.8214(3) 0.4273(3) 0.26020(13) 0.0220(9) Uani 1 1 d .
H1 H 0.8658 0.3940 0.2463 0.026 Uiso 1 1 calc R
C2 C 0.7473(3) 0.4553(3) 0.23652(14) 0.0270(10) Uani 1 1 d .
H2 H 0.7310 0.4450 0.2044 0.032 Uiso 1 1 calc R
C3 C 0.7027(3) 0.5012(3) 0.26974(15) 0.0280(10) Uani 1 1 d .
H3 H 0.6488 0.5291 0.2645 0.034 Uiso 1 1 calc R
C4 C 0.9379(3) 0.6144(3) 0.39904(14) 0.0231(9) Uani 1 1 d .
H4 H 0.9981 0.6069 0.4066 0.028 Uiso 1 1 calc R
C5 C 0.8921(3) 0.6882(3) 0.40445(15) 0.0279(10) Uani 1 1 d .
H5 H 0.9138 0.7392 0.4162 0.033 Uiso 1 1 calc R
C6 C 0.8090(3) 0.6707(3) 0.38897(14) 0.0263(10) Uani 1 1 d .
H6 H 0.7616 0.7087 0.3880 0.032 Uiso 1 1 calc R
C7 C 0.7513(3) 0.3626(3) 0.43748(13) 0.0213(9) Uani 1 1 d .
H7 H 0.7839 0.3180 0.4503 0.026 Uiso 1 1 calc R
C8 C 0.6662(3) 0.3841(3) 0.45112(15) 0.0265(10) Uani 1 1 d .
H8 H 0.6303 0.3573 0.4740 0.032 Uiso 1 1 calc R
C9 C 0.6459(3) 0.4517(3) 0.42444(14) 0.0254(10) Uani 1 1 d .
H9 H 0.5923 0.4814 0.4258 0.030 Uiso 1 1 calc R
C11 C 0.9902(3) 0.2740(3) 0.19948(15) 0.0327(11) Uani 1 1 d .
H11B H 0.9993 0.2308 0.1750 0.039 Uiso 1 1 calc R
H11A H 0.9273 0.2742 0.2079 0.039 Uiso 1 1 calc R
C12 C 1.0140(4) 0.3573(3) 0.17805(18) 0.0459(14) Uani 1 1 d .
H12A H 0.9733 0.3703 0.1521 0.069 Uiso 1 1 calc R
H12C H 1.0739 0.3553 0.1656 0.069 Uiso 1 1 calc R
H12B H 1.0100 0.4000 0.2027 0.069 Uiso 1 1 calc R
C13 C 1.0260(4) 0.1385(3) 0.25918(19) 0.0438(13) Uani 1 1 d .
H13A H 0.9623 0.1324 0.2533 0.053 Uiso 1 1 calc R
H13B H 1.0568 0.1075 0.2338 0.053 Uiso 1 1 calc R
C14 C 1.0470(4) 0.0982(3) 0.30662(19) 0.0439(13) Uani 1 1 d .
H14A H 1.0302 0.0399 0.3056 0.066 Uiso 1 1 calc R
H14B H 1.0145 0.1261 0.3321 0.066 Uiso 1 1 calc R
H14C H 1.1100 0.1026 0.3129 0.066 Uiso 1 1 calc R
C15 C 1.1665(3) 0.2479(3) 0.23009(16) 0.0365(12) Uani 1 1 d .
H15A H 1.1684 0.2139 0.2008 0.044 Uiso 1 1 calc R
H15B H 1.1814 0.3051 0.2209 0.044 Uiso 1 1 calc R
C16 C 1.2363(3) 0.2166(3) 0.26400(17) 0.0384(12) Uani 1 1 d .
H16C H 1.2941 0.2228 0.2492 0.058 Uiso 1 1 calc R
H16A H 1.2257 0.1583 0.2711 0.058 Uiso 1 1 calc R
H16B H 1.2343 0.2486 0.2937 0.058 Uiso 1 1 calc R
C21 C 1.1841(3) 0.5931(3) 0.43880(15) 0.0333(11) Uani 1 1 d .
H21A H 1.1295 0.6034 0.4569 0.040 Uiso 1 1 calc R
H21B H 1.2337 0.6120 0.4587 0.040 Uiso 1 1 calc R
C22 C 1.1820(3) 0.6442(3) 0.39270(17) 0.0409(12) Uani 1 1 d .
H22A H 1.1408 0.6192 0.3701 0.061 Uiso 1 1 calc R
H22C H 1.2407 0.6454 0.3785 0.061 Uiso 1 1 calc R
H22B H 1.1633 0.7006 0.4000 0.061 Uiso 1 1 calc R
C23 C 1.2102(3) 0.4383(3) 0.48789(15) 0.0300(11) Uani 1 1 d .
H23B H 1.2641 0.4615 0.5023 0.036 Uiso 1 1 calc R
H23A H 1.1602 0.4542 0.5084 0.036 Uiso 1 1 calc R
C24 C 1.2174(3) 0.3444(3) 0.48674(16) 0.0402(12) Uani 1 1 d .
H24B H 1.2617 0.3280 0.4633 0.060 Uiso 1 1 calc R
H24A H 1.1607 0.3207 0.4779 0.060 Uiso 1 1 calc R
H24C H 1.2344 0.3242 0.5184 0.060 Uiso 1 1 calc R
C25 C 1.3001(3) 0.4692(3) 0.39844(15) 0.0338(11) Uani 1 1 d .
H25B H 1.3106 0.4094 0.3944 0.041 Uiso 1 1 calc R
H25A H 1.2957 0.4937 0.3662 0.041 Uiso 1 1 calc R
C26 C 1.3801(3) 0.5069(4) 0.42358(17) 0.0434(13) Uani 1 1 d .
H26B H 1.4330 0.4954 0.4049 0.065 Uiso 1 1 calc R
H26C H 1.3862 0.4827 0.4555 0.065 Uiso 1 1 calc R
H26A H 1.3723 0.5667 0.4264 0.065 Uiso 1 1 calc R
B1 B 0.7255(3) 0.5391(3) 0.35989(17) 0.0263(11) Uani 1 1 d .
H1A H 0.6714 0.5736 0.3578 0.032 Uiso 1 1 calc R

loop_
_atom_site_aniso_label
_atom_site_aniso_U_11
_atom_site_aniso_U_22
_atom_site_aniso_U_33
_atom_site_aniso_U_23
_atom_site_aniso_U_13
_atom_site_aniso_U_12
I1 0.02969(16) 0.03133(18) 0.03823(18) 0.01588(14) -0.00237(13) -0.00136(13)
Mo1 0.01162(16) 0.01654(18) 0.01503(16) -0.00091(14) 0.00034(13) 0.00057(13)
Fe1 0.0157(3) 0.0213(3) 0.0180(3) -0.0023(2) 0.0015(2) 0.0017(2)
Fe2 0.0135(3) 0.0202(3) 0.0192(3) -0.0012(2) 0.0001(2) 0.0001(2)
Fe3 0.0175(3) 0.0184(3) 0.0190(3) 0.0009(2) -0.0005(2) 0.0003(2)
S1 0.0170(5) 0.0192(6) 0.0199(5) -0.0033(4) 0.0009(4) -0.0025(4)
S2 0.0205(5) 0.0257(6) 0.0263(6) -0.0011(5) 0.0013(4) 0.0059(4)
S3 0.0175(5) 0.0205(6) 0.0166(5) -0.0016(4) 0.0002(4) -0.0006(4)
S4 0.0166(5) 0.0219(6) 0.0202(5) 0.0029(4) 0.0035(4) 0.0003(4)
P1 0.0230(6) 0.0228(6) 0.0243(6) -0.0071(5) 0.0029(5) -0.0004(5)
P2 0.0164(5) 0.0358(7) 0.0193(5) -0.0028(5) -0.0003(4) -0.0033(5)
N1 0.0154(17) 0.024(2) 0.0210(18) -0.0024(15) -0.0019(14) 0.0039(14)
N2 0.0190(18) 0.024(2) 0.0218(18) -0.0014(15) -0.0029(14) 0.0044(14)
N3 0.0175(17) 0.0189(19) 0.0232(18) -0.0010(14) 0.0012(14) 0.0037(14)
N4 0.0208(18) 0.022(2) 0.0230(18) -0.0009(15) 0.0004(14) 0.0080(15)
N5 0.0149(16) 0.0207(19) 0.0195(17) -0.0029(14) 0.0005(13) -0.0002(14)
N6 0.0131(17) 0.031(2) 0.0215(18) -0.0086(15) -0.0004(14) 0.0020(15)
C1 0.019(2) 0.027(2) 0.020(2) -0.0040(18) 0.0004(16) 0.0012(18)
C2 0.025(2) 0.036(3) 0.020(2) 0.0027(19) -0.0063(18) 0.000(2)
C3 0.021(2) 0.034(3) 0.029(2) 0.004(2) -0.0077(19) 0.0026(19)
C4 0.018(2) 0.023(2) 0.028(2) -0.0014(18) 0.0016(17) -0.0019(18)
C5 0.037(3) 0.022(2) 0.025(2) -0.0036(18) 0.0063(19) 0.000(2)
C6 0.033(2) 0.020(2) 0.026(2) -0.0026(18) 0.0004(19) 0.0115(19)
C7 0.022(2) 0.021(2) 0.020(2) -0.0045(18) 0.0034(17) -0.0050(17)
C8 0.022(2) 0.032(3) 0.026(2) -0.012(2) 0.0079(18) -0.0083(19)
C9 0.015(2) 0.033(3) 0.028(2) -0.014(2) 0.0014(17) -0.0035(18)
C11 0.029(3) 0.044(3) 0.025(2) -0.012(2) 0.0004(19) 0.002(2)
C12 0.050(3) 0.055(4) 0.033(3) 0.007(3) 0.001(2) 0.008(3)
C13 0.053(3) 0.025(3) 0.053(3) -0.009(2) -0.007(3) -0.008(2)
C14 0.048(3) 0.023(3) 0.061(3) 0.003(2) 0.009(3) -0.001(2)
C15 0.028(3) 0.051(3) 0.030(3) -0.012(2) 0.007(2) 0.001(2)
C16 0.024(2) 0.044(3) 0.047(3) -0.004(2) 0.007(2) 0.005(2)
C21 0.029(2) 0.041(3) 0.031(2) -0.005(2) -0.006(2) -0.008(2)
C22 0.042(3) 0.037(3) 0.043(3) 0.003(2) -0.001(2) -0.015(2)
C23 0.024(2) 0.043(3) 0.022(2) -0.004(2) -0.0027(18) -0.002(2)
C24 0.038(3) 0.055(4) 0.027(2) 0.009(2) -0.003(2) 0.005(2)
C25 0.021(2) 0.054(3) 0.026(2) -0.006(2) 0.0021(18) -0.006(2)
C26 0.023(2) 0.069(4) 0.039(3) -0.006(3) -0.003(2) -0.009(2)
B1 0.014(2) 0.038(3) 0.027(3) -0.002(2) -0.0026(19) 0.012(2)

loop_
_atom_type_symbol
_atom_type_description
_atom_type_scat_dispersion_real
_atom_type_scat_dispersion_imag
_atom_type_scat_source
C C 0.0033 0.0016 'International Tables Vol C Tables 4.2.6.8 and 6.1.1.4'
H H 0.0000 0.0000 'International Tables Vol C Tables 4.2.6.8 and 6.1.1.4'
N N 0.0061 0.0033 'International Tables Vol C Tables 4.2.6.8 and 6.1.1.4'
S S 0.1246 0.1234 'International Tables Vol C Tables 4.2.6.8 and 6.1.1.4'
Fe Fe 0.3463 0.8444 'International Tables Vol C Tables 4.2.6.8 and 6.1.1.4'
Mo Mo -1.6832 0.6857 'International Tables Vol C Tables 4.2.6.8 and 6.1.1.4'
I I -0.4742 1.8119 'International Tables Vol C Tables 4.2.6.8 and 6.1.1.4'
B B 0.0013 0.0007 'International Tables Vol C Tables 4.2.6.8 and 6.1.1.4'
P P 0.1023 0.0942 'International Tables Vol C Tables 4.2.6.8 and 6.1.1.4'

loop_
_geom_angle_atom_site_label_1
_geom_angle_atom_site_label_2
_geom_angle_atom_site_label_3
_geom_angle
N3 Mo1 N5 80.26(12)
N3 Mo1 N1 80.35(12)
N5 Mo1 N1 81.01(12)
N3 Mo1 S3 86.00(9)
N5 Mo1 S3 86.46(8)
N1 Mo1 S3 162.82(9)
N3 Mo1 S1 163.62(9)
N5 Mo1 S1 87.69(9)
N1 Mo1 S1 86.88(9)
S3 Mo1 S1 104.40(4)
N3 Mo1 S4 88.36(9)
N5 Mo1 S4 164.86(9)
N1 Mo1 S4 87.30(9)
S3 Mo1 S4 102.78(4)
S1 Mo1 S4 101.32(4)
N3 Mo1 Fe2 97.83(9)
N5 Mo1 Fe2 139.14(8)
N1 Mo1 Fe2 139.34(8)
S3 Mo1 Fe2 52.81(3)
S1 Mo1 Fe2 98.54(3)
S4 Mo1 Fe2 52.07(3)
N3 Mo1 Fe3 139.13(8)
N5 Mo1 Fe3 96.60(8)
N1 Mo1 Fe3 139.86(9)
S3 Mo1 Fe3 53.15(3)
S1 Mo1 Fe3 52.99(3)
S4 Mo1 Fe3 98.54(3)
Fe2 Mo1 Fe3 58.586(19)
N3 Mo1 Fe1 139.82(9)
N5 Mo1 Fe1 139.57(8)
N1 Mo1 Fe1 98.06(8)
S3 Mo1 Fe1 99.10(3)
S1 Mo1 Fe1 52.04(3)
S4 Mo1 Fe1 51.55(3)
Fe2 Mo1 Fe1 57.749(18)
Fe3 Mo1 Fe1 58.553(19)
S2 Fe1 S4 105.00(4)
S2 Fe1 S1 107.84(4)
S4 Fe1 S1 110.28(4)
S2 Fe1 P1 106.36(4)
S4 Fe1 P1 121.46(4)
S1 Fe1 P1 105.25(4)
S2 Fe1 Fe2 55.07(3)
S4 Fe1 Fe2 54.46(3)
S1 Fe1 Fe2 103.82(3)
P1 Fe1 Fe2 149.46(4)
S2 Fe1 Fe3 56.62(3)
S4 Fe1 Fe3 104.22(3)
S1 Fe1 Fe3 54.75(3)
P1 Fe1 Fe3 134.31(4)
Fe2 Fe1 Fe3 60.08(2)
S2 Fe1 Mo1 104.72(3)
S4 Fe1 Mo1 56.90(3)
S1 Fe1 Mo1 56.06(3)
P1 Fe1 Mo1 147.69(4)
Fe2 Fe1 Mo1 60.327(19)
Fe3 Fe1 Mo1 60.388(19)
S4 Fe2 S2 103.98(4)
S4 Fe2 S3 111.63(4)
S2 Fe2 S3 108.30(4)
S4 Fe2 P2 123.50(5)
S2 Fe2 P2 105.98(5)
S3 Fe2 P2 102.72(4)
S4 Fe2 Fe1 54.53(3)
S2 Fe2 Fe1 53.90(3)
S3 Fe2 Fe1 105.38(3)
P2 Fe2 Fe1 149.60(4)
S4 Fe2 Fe3 104.88(4)
S2 Fe2 Fe3 56.63(3)
S3 Fe2 Fe3 55.10(3)
P2 Fe2 Fe3 131.61(4)
Fe1 Fe2 Fe3 60.80(2)
S4 Fe2 Mo1 57.61(3)
S2 Fe2 Mo1 105.10(3)
S3 Fe2 Mo1 56.50(3)
P2 Fe2 Mo1 147.00(4)
Fe1 Fe2 Mo1 61.924(19)
Fe3 Fe2 Mo1 61.157(19)
S1 Fe3 S3 110.07(4)
S1 Fe3 S2 103.08(4)
S3 Fe3 S2 104.61(4)
S1 Fe3 I1 113.19(4)
S3 Fe3 I1 110.14(3)
S2 Fe3 I1 115.22(4)
S1 Fe3 Fe2 102.25(3)
S3 Fe3 Fe2 54.17(3)
S2 Fe3 Fe2 53.65(3)
I1 Fe3 Fe2 144.56(3)
S1 Fe3 Fe1 53.78(3)
S3 Fe3 Fe1 103.22(3)
S2 Fe3 Fe1 52.52(3)
I1 Fe3 Fe1 146.62(3)
Fe2 Fe3 Fe1 59.12(2)
S1 Fe3 Mo1 56.11(3)
S3 Fe3 Mo1 55.89(3)
S2 Fe3 Mo1 102.04(3)
I1 Fe3 Mo1 142.71(2)
Fe2 Fe3 Mo1 60.257(19)
Fe1 Fe3 Mo1 61.059(19)
Fe1 S1 Fe3 71.48(3)
Fe1 S1 Mo1 71.91(3)
Fe3 S1 Mo1 70.90(3)
Fe1 S2 Fe2 71.03(4)
Fe1 S2 Fe3 70.86(4)
Fe2 S2 Fe3 69.73(4)
Fe2 S3 Fe3 70.73(3)
Fe2 S3 Mo1 70.69(3)
Fe3 S3 Mo1 70.97(3)
Fe2 S4 Fe1 71.01(4)
Fe2 S4 Mo1 70.32(3)
Fe1 S4 Mo1 71.55(3)
C13 P1 C15 105.1(2)
C13 P1 C11 100.6(2)
C15 P1 C11 102.1(2)
C13 P1 Fe1 114.15(18)
C15 P1 Fe1 117.53(15)
C11 P1 Fe1 115.18(15)
C21 P2 C25 105.8(2)
C21 P2 C23 104.8(2)
C25 P2 C23 105.1(2)
C21 P2 Fe2 115.87(15)
C25 P2 Fe2 112.85(15)
C23 P2 Fe2 111.53(15)
C1 N1 N2 106.6(3)
C1 N1 Mo1 131.3(3)
N2 N1 Mo1 121.7(2)
C3 N2 N1 109.4(3)
C3 N2 B1 129.9(3)
N1 N2 B1 120.6(3)
C4 N3 N4 106.5(3)
C4 N3 Mo1 131.1(3)
N4 N3 Mo1 122.3(2)
C6 N4 N3 109.3(3)
C6 N4 B1 130.0(4)
N3 N4 B1 120.4(3)
C7 N5 N6 106.6(3)
C7 N5 Mo1 131.2(3)
N6 N5 Mo1 122.1(2)
C9 N6 N5 109.4(3)
C9 N6 B1 130.0(4)
N5 N6 B1 120.6(3)
N1 C1 C2 110.5(4)
N1 C1 H1 124.8
C2 C1 H1 124.8
C3 C2 C1 104.9(4)
C3 C2 H2 127.5
C1 C2 H2 127.5
N2 C3 C2 108.7(4)
N2 C3 H3 125.7
C2 C3 H3 125.7
N3 C4 C5 110.4(4)
N3 C4 H4 124.8
C5 C4 H4 124.8
C6 C5 C4 104.6(4)
C6 C5 H5 127.7
C4 C5 H5 127.7
N4 C6 C5 109.2(4)
N4 C6 H6 125.4
C5 C6 H6 125.4
N5 C7 C8 110.0(4)
N5 C7 H7 125.0
C8 C7 H7 125.0
C9 C8 C7 105.2(4)
C9 C8 H8 127.4
C7 C8 H8 127.4
N6 C9 C8 108.8(4)
N6 C9 H9 125.6
C8 C9 H9 125.6
C12 C11 P1 114.0(3)
C12 C11 H11B 108.8
P1 C11 H11B 108.8
C12 C11 H11A 108.8
P1 C11 H11A 108.8
H11B C11 H11A 107.7
C11 C12 H12A 109.5
C11 C12 H12C 109.5
H12A C12 H12C 109.5
C11 C12 H12B 109.5
H12A C12 H12B 109.5
H12C C12 H12B 109.5
C14 C13 P1 116.9(3)
C14 C13 H13A 108.1
P1 C13 H13A 108.1
C14 C13 H13B 108.1
P1 C13 H13B 108.1
H13A C13 H13B 107.3
C13 C14 H14A 109.5
C13 C14 H14B 109.5
H14A C14 H14B 109.5
C13 C14 H14C 109.5
H14A C14 H14C 109.5
H14B C14 H14C 109.5
C16 C15 P1 116.0(3)
C16 C15 H15A 108.3
P1 C15 H15A 108.3
C16 C15 H15B 108.3
P1 C15 H15B 108.3
H15A C15 H15B 107.4
C15 C16 H16C 109.5
C15 C16 H16A 109.5
H16C C16 H16A 109.5
C15 C16 H16B 109.5
H16C C16 H16B 109.5
H16A C16 H16B 109.5
C22 C21 P2 113.5(3)
C22 C21 H21A 108.9
P2 C21 H21A 108.9
C22 C21 H21B 108.9
P2 C21 H21B 108.9
H21A C21 H21B 107.7
C21 C22 H22A 109.5
C21 C22 H22C 109.5
H22A C22 H22C 109.5
C21 C22 H22B 109.5
H22A C22 H22B 109.5
H22C C22 H22B 109.5
C24 C23 P2 112.5(3)
C24 C23 H23B 109.1
P2 C23 H23B 109.1
C24 C23 H23A 109.1
P2 C23 H23A 109.1
H23B C23 H23A 107.8
C23 C24 H24B 109.5
C23 C24 H24A 109.5
H24B C24 H24A 109.5
C23 C24 H24C 109.5
H24B C24 H24C 109.5
H24A C24 H24C 109.5
C26 C25 P2 116.0(3)
C26 C25 H25B 108.3
P2 C25 H25B 108.3
C26 C25 H25A 108.3
P2 C25 H25A 108.3
H25B C25 H25A 107.4
C25 C26 H26B 109.5
C25 C26 H26C 109.5
H26B C26 H26C 109.5
C25 C26 H26A 109.5
H26B C26 H26A 109.5
H26C C26 H26A 109.5
N6 B1 N4 108.2(3)
N6 B1 N2 108.1(4)
N4 B1 N2 107.6(3)
N6 B1 H1A 111.0
N4 B1 H1A 111.0
N2 B1 H1A 111.0

loop_
_geom_bond_atom_site_label_1
_geom_bond_atom_site_label_2
_geom_bond_distance
I1 Fe3 2.5681(6)
Mo1 N3 2.224(3)
Mo1 N5 2.237(3)
Mo1 N1 2.241(3)
Mo1 S3 2.3548(10)
Mo1 S1 2.3620(11)
Mo1 S4 2.3901(10)
Mo1 Fe2 2.6650(7)
Mo1 Fe3 2.6886(7)
Mo1 Fe1 2.7063(6)
Fe1 S2 2.2164(12)
Fe1 S4 2.2343(12)
Fe1 S1 2.2447(11)
Fe1 P1 2.3111(12)
Fe1 Fe2 2.5940(8)
Fe1 Fe3 2.6383(8)
Fe2 S4 2.2325(11)
Fe2 S2 2.2490(12)
Fe2 S3 2.2497(11)
Fe2 P2 2.3307(12)
Fe2 Fe3 2.6195(8)
Fe3 S1 2.2722(11)
Fe3 S3 2.2758(11)
Fe3 S2 2.3321(12)
P1 C13 1.820(5)
P1 C15 1.833(4)
P1 C11 1.838(5)
P2 C21 1.820(5)
P2 C25 1.826(4)
P2 C23 1.828(4)
N1 C1 1.334(5)
N1 N2 1.363(4)
N2 C3 1.345(5)
N2 B1 1.550(6)
N3 C4 1.335(5)
N3 N4 1.366(4)
N4 C6 1.339(5)
N4 B1 1.547(6)
N5 C7 1.331(5)
N5 N6 1.367(4)
N6 C9 1.342(5)
N6 B1 1.526(6)
C1 C2 1.389(6)
C1 H1 0.9500
C2 C3 1.373(6)
C2 H2 0.9500
C3 H3 0.9500
C4 C5 1.394(6)
C4 H4 0.9500
C5 C6 1.372(6)
C5 H5 0.9500
C6 H6 0.9500
C7 C8 1.397(6)
C7 H7 0.9500
C8 C9 1.364(6)
C8 H8 0.9500
C9 H9 0.9500
C11 C12 1.523(7)
C11 H11B 0.9900
C11 H11A 0.9900
C12 H12A 0.9800
C12 H12C 0.9800
C12 H12B 0.9800
C13 C14 1.516(7)
C13 H13A 0.9900
C13 H13B 0.9900
C14 H14A 0.9800
C14 H14B 0.9800
C14 H14C 0.9800
C15 C16 1.515(6)
C15 H15A 0.9900
C15 H15B 0.9900
C16 H16C 0.9800
C16 H16A 0.9800
C16 H16B 0.9800
C21 C22 1.535(6)
C21 H21A 0.9900
C21 H21B 0.9900
C22 H22A 0.9800
C22 H22C 0.9800
C22 H22B 0.9800
C23 C24 1.528(6)
C23 H23B 0.9900
C23 H23A 0.9900
C24 H24B 0.9800
C24 H24A 0.9800
C24 H24C 0.9800
C25 C26 1.537(6)
C25 H25B 0.9900
C25 H25A 0.9900
C26 H26B 0.9800
C26 H26C 0.9800
C26 H26A 0.9800
B1 H1A 1.0000

loop_
_geom_torsion_atom_site_label_1
_geom_torsion_atom_site_label_2
_geom_torsion_atom_site_label_3
_geom_torsion_atom_site_label_4
_geom_torsion
N3 Mo1 Fe1 S2 93.98(13)
N5 Mo1 Fe1 S2 -95.87(13)
N1 Mo1 Fe1 S2 178.55(9)
S3 Mo1 Fe1 S2 -0.62(5)
S1 Mo1 Fe1 S2 -101.84(5)
S4 Mo1 Fe1 S2 98.52(5)
Fe2 Mo1 Fe1 S2 33.81(4)
Fe3 Mo1 Fe1 S2 -36.53(4)
N3 Mo1 Fe1 S4 -4.54(13)
N5 Mo1 Fe1 S4 165.61(13)
N1 Mo1 Fe1 S4 80.02(9)
S3 Mo1 Fe1 S4 -99.14(4)
S1 Mo1 Fe1 S4 159.64(5)
Fe2 Mo1 Fe1 S4 -64.72(4)
Fe3 Mo1 Fe1 S4 -135.05(4)
N3 Mo1 Fe1 S1 -164.18(13)
N5 Mo1 Fe1 S1 5.97(13)
N1 Mo1 Fe1 S1 -79.62(9)
S3 Mo1 Fe1 S1 101.22(4)
S4 Mo1 Fe1 S1 -159.64(5)
Fe2 Mo1 Fe1 S1 135.64(4)
Fe3 Mo1 Fe1 S1 65.31(3)
N3 Mo1 Fe1 P1 -102.29(15)
N5 Mo1 Fe1 P1 67.86(15)
N1 Mo1 Fe1 P1 -17.72(11)
S3 Mo1 Fe1 P1 163.11(7)
S1 Mo1 Fe1 P1 61.89(8)
S4 Mo1 Fe1 P1 -97.75(8)
Fe2 Mo1 Fe1 P1 -162.46(8)
Fe3 Mo1 Fe1 P1 127.20(8)
N3 Mo1 Fe1 Fe2 60.18(13)
N5 Mo1 Fe1 Fe2 -129.67(13)
N1 Mo1 Fe1 Fe2 144.74(9)
S3 Mo1 Fe1 Fe2 -34.42(3)
S1 Mo1 Fe1 Fe2 -135.64(4)
S4 Mo1 Fe1 Fe2 64.72(4)
Fe3 Mo1 Fe1 Fe2 -70.33(2)
N3 Mo1 Fe1 Fe3 130.51(13)
N5 Mo1 Fe1 Fe3 -59.34(13)
N1 Mo1 Fe1 Fe3 -144.93(9)
S3 Mo1 Fe1 Fe3 35.91(3)
S1 Mo1 Fe1 Fe3 -65.31(3)
S4 Mo1 Fe1 Fe3 135.05(4)
Fe2 Mo1 Fe1 Fe3 70.33(2)
S2 Fe1 Fe2 S4 152.45(5)
S1 Fe1 Fe2 S4 -105.25(5)
P1 Fe1 Fe2 S4 92.95(8)
Fe3 Fe1 Fe2 S4 -139.41(4)
Mo1 Fe1 Fe2 S4 -68.57(3)
S4 Fe1 Fe2 S2 -152.45(5)
S1 Fe1 Fe2 S2 102.30(5)
P1 Fe1 Fe2 S2 -59.50(8)
Fe3 Fe1 Fe2 S2 68.14(4)
Mo1 Fe1 Fe2 S2 138.98(4)
S2 Fe1 Fe2 S3 -101.68(5)
S4 Fe1 Fe2 S3 105.87(5)
S1 Fe1 Fe2 S3 0.62(5)
P1 Fe1 Fe2 S3 -161.18(8)
Fe3 Fe1 Fe2 S3 -33.54(3)
Mo1 Fe1 Fe2 S3 37.30(3)
S2 Fe1 Fe2 P2 55.28(8)
S4 Fe1 Fe2 P2 -97.17(8)
S1 Fe1 Fe2 P2 157.58(8)
P1 Fe1 Fe2 P2 -4.22(13)
Fe3 Fe1 Fe2 P2 123.42(8)
Mo1 Fe1 Fe2 P2 -165.74(8)
S2 Fe1 Fe2 Fe3 -68.14(4)
S4 Fe1 Fe2 Fe3 139.41(4)
S1 Fe1 Fe2 Fe3 34.16(3)
P1 Fe1 Fe2 Fe3 -127.64(8)
Mo1 Fe1 Fe2 Fe3 70.84(2)
S2 Fe1 Fe2 Mo1 -138.98(4)
S4 Fe1 Fe2 Mo1 68.57(3)
S1 Fe1 Fe2 Mo1 -36.68(3)
P1 Fe1 Fe2 Mo1 161.52(8)
Fe3 Fe1 Fe2 Mo1 -70.84(2)
N3 Mo1 Fe2 S4 -81.73(9)
N5 Mo1 Fe2 S4 -165.87(13)
N1 Mo1 Fe2 S4 2.56(14)
S3 Mo1 Fe2 S4 -160.62(5)
S1 Mo1 Fe2 S4 97.74(4)
Fe3 Mo1 Fe2 S4 134.14(4)
Fe1 Mo1 Fe2 S4 63.87(4)
N3 Mo1 Fe2 S2 -178.91(9)
N5 Mo1 Fe2 S2 96.94(13)
N1 Mo1 Fe2 S2 -94.63(14)
S3 Mo1 Fe2 S2 102.20(5)
S1 Mo1 Fe2 S2 0.56(4)
S4 Mo1 Fe2 S2 -97.19(5)
Fe3 Mo1 Fe2 S2 36.96(3)
Fe1 Mo1 Fe2 S2 -33.32(3)
N3 Mo1 Fe2 S3 78.89(9)
N5 Mo1 Fe2 S3 -5.26(13)
N1 Mo1 Fe2 S3 163.17(14)
S1 Mo1 Fe2 S3 -101.64(4)
S4 Mo1 Fe2 S3 160.62(5)
Fe3 Mo1 Fe2 S3 -65.24(4)
Fe1 Mo1 Fe2 S3 -135.52(4)
N3 Mo1 Fe2 P2 21.18(11)
N5 Mo1 Fe2 P2 -62.96(15)
N1 Mo1 Fe2 P2 105.47(15)
S3 Mo1 Fe2 P2 -57.71(7)
S1 Mo1 Fe2 P2 -159.35(7)
S4 Mo1 Fe2 P2 102.91(8)
Fe3 Mo1 Fe2 P2 -122.95(7)
Fe1 Mo1 Fe2 P2 166.78(7)
N3 Mo1 Fe2 Fe1 -145.59(9)
N5 Mo1 Fe2 Fe1 130.26(13)
N1 Mo1 Fe2 Fe1 -61.31(13)
S3 Mo1 Fe2 Fe1 135.52(4)
S1 Mo1 Fe2 Fe1 33.87(3)
S4 Mo1 Fe2 Fe1 -63.87(4)
Fe3 Mo1 Fe2 Fe1 70.28(2)
N3 Mo1 Fe2 Fe3 144.13(9)
N5 Mo1 Fe2 Fe3 59.98(13)
N1 Mo1 Fe2 Fe3 -131.59(13)
S3 Mo1 Fe2 Fe3 65.24(4)
S1 Mo1 Fe2 Fe3 -36.40(3)
S4 Mo1 Fe2 Fe3 -134.14(4)
Fe1 Mo1 Fe2 Fe3 -70.28(2)
S4 Fe2 Fe3 S1 -0.20(5)
S2 Fe2 Fe3 S1 -97.34(5)
S3 Fe2 Fe3 S1 106.04(5)
P2 Fe2 Fe3 S1 -179.06(5)
Fe1 Fe2 Fe3 S1 -33.45(3)
Mo1 Fe2 Fe3 S1 38.63(3)
S4 Fe2 Fe3 S3 -106.24(5)
S2 Fe2 Fe3 S3 156.62(5)
P2 Fe2 Fe3 S3 74.90(6)
Fe1 Fe2 Fe3 S3 -139.49(4)
Mo1 Fe2 Fe3 S3 -67.41(3)
S4 Fe2 Fe3 S2 97.14(5)
S3 Fe2 Fe3 S2 -156.62(5)
P2 Fe2 Fe3 S2 -81.72(6)
Fe1 Fe2 Fe3 S2 63.89(4)
Mo1 Fe2 Fe3 S2 135.97(4)
S4 Fe2 Fe3 I1 -179.85(5)
S2 Fe2 Fe3 I1 83.01(6)
S3 Fe2 Fe3 I1 -73.61(5)
P2 Fe2 Fe3 I1 1.29(8)
Fe1 Fe2 Fe3 I1 146.90(5)
Mo1 Fe2 Fe3 I1 -141.02(5)
S4 Fe2 Fe3 Fe1 33.25(3)
S2 Fe2 Fe3 Fe1 -63.89(4)
S3 Fe2 Fe3 Fe1 139.49(4)
P2 Fe2 Fe3 Fe1 -145.61(5)
Mo1 Fe2 Fe3 Fe1 72.08(2)
S4 Fe2 Fe3 Mo1 -38.83(3)
S2 Fe2 Fe3 Mo1 -135.97(4)
S3 Fe2 Fe3 Mo1 67.41(3)
P2 Fe2 Fe3 Mo1 142.31(5)
Fe1 Fe2 Fe3 Mo1 -72.08(2)
S2 Fe1 Fe3 S1 -156.21(5)
S4 Fe1 Fe3 S1 105.00(5)
P1 Fe1 Fe3 S1 -76.11(6)
Fe2 Fe1 Fe3 S1 138.11(4)
Mo1 Fe1 Fe3 S1 67.37(3)
S2 Fe1 Fe3 S3 98.43(5)
S4 Fe1 Fe3 S3 -0.36(5)
S1 Fe1 Fe3 S3 -105.36(5)
P1 Fe1 Fe3 S3 178.52(5)
Fe2 Fe1 Fe3 S3 32.75(3)
Mo1 Fe1 Fe3 S3 -37.99(3)
S4 Fe1 Fe3 S2 -98.79(5)
S1 Fe1 Fe3 S2 156.21(5)
P1 Fe1 Fe3 S2 80.10(6)
Fe2 Fe1 Fe3 S2 -65.68(4)
Mo1 Fe1 Fe3 S2 -136.42(4)
S2 Fe1 Fe3 I1 -79.18(6)
S4 Fe1 Fe3 I1 -177.97(5)
S1 Fe1 Fe3 I1 77.03(6)
P1 Fe1 Fe3 I1 0.92(8)
Fe2 Fe1 Fe3 I1 -144.86(5)
Mo1 Fe1 Fe3 I1 144.40(5)
S2 Fe1 Fe3 Fe2 65.68(4)
S4 Fe1 Fe3 Fe2 -33.11(3)
S1 Fe1 Fe3 Fe2 -138.11(4)
P1 Fe1 Fe3 Fe2 145.78(6)
Mo1 Fe1 Fe3 Fe2 -70.74(2)
S2 Fe1 Fe3 Mo1 136.42(4)
S4 Fe1 Fe3 Mo1 37.63(3)
S1 Fe1 Fe3 Mo1 -67.37(3)
P1 Fe1 Fe3 Mo1 -143.49(5)
Fe2 Fe1 Fe3 Mo1 70.74(2)
N3 Mo1 Fe3 S1 164.79(13)
N5 Mo1 Fe3 S1 82.06(9)
N1 Mo1 Fe3 S1 -1.81(13)
S3 Mo1 Fe3 S1 162.60(5)
S4 Mo1 Fe3 S1 -97.79(4)
Fe2 Mo1 Fe3 S1 -132.70(4)
Fe1 Mo1 Fe3 S1 -63.77(3)
N3 Mo1 Fe3 S3 2.19(13)
N5 Mo1 Fe3 S3 -80.53(9)
N1 Mo1 Fe3 S3 -164.41(13)
S1 Mo1 Fe3 S3 -162.60(5)
S4 Mo1 Fe3 S3 99.62(4)
Fe2 Mo1 Fe3 S3 64.70(3)
Fe1 Mo1 Fe3 S3 133.63(4)
N3 Mo1 Fe3 S2 -97.42(13)
N5 Mo1 Fe3 S2 179.85(9)
N1 Mo1 Fe3 S2 95.97(13)
S3 Mo1 Fe3 S2 -99.62(4)
S1 Mo1 Fe3 S2 97.78(4)
S4 Mo1 Fe3 S2 0.00(4)
Fe2 Mo1 Fe3 S2 -34.92(3)
Fe1 Mo1 Fe3 S2 34.02(3)
N3 Mo1 Fe3 I1 80.47(14)
N5 Mo1 Fe3 I1 -2.26(9)
N1 Mo1 Fe3 I1 -86.14(13)
S3 Mo1 Fe3 I1 78.28(5)
S1 Mo1 Fe3 I1 -84.32(5)
S4 Mo1 Fe3 I1 177.89(4)
Fe2 Mo1 Fe3 I1 142.98(5)
Fe1 Mo1 Fe3 I1 -148.09(5)
N3 Mo1 Fe3 Fe2 -62.51(13)
N5 Mo1 Fe3 Fe2 -145.24(8)
N1 Mo1 Fe3 Fe2 130.89(13)
S3 Mo1 Fe3 Fe2 -64.70(3)
S1 Mo1 Fe3 Fe2 132.70(4)
S4 Mo1 Fe3 Fe2 34.91(3)
Fe1 Mo1 Fe3 Fe2 68.93(2)
N3 Mo1 Fe3 Fe1 -131.44(13)
N5 Mo1 Fe3 Fe1 145.83(8)
N1 Mo1 Fe3 Fe1 61.95(13)
S3 Mo1 Fe3 Fe1 -133.63(4)
S1 Mo1 Fe3 Fe1 63.77(3)
S4 Mo1 Fe3 Fe1 -34.02(3)
Fe2 Mo1 Fe3 Fe1 -68.93(2)
S2 Fe1 S1 Fe3 20.72(5)
S4 Fe1 S1 Fe3 -93.41(4)
P1 Fe1 S1 Fe3 133.95(4)
Fe2 Fe1 S1 Fe3 -36.58(3)
Mo1 Fe1 S1 Fe3 -75.31(3)
S2 Fe1 S1 Mo1 96.03(4)
S4 Fe1 S1 Mo1 -18.10(4)
P1 Fe1 S1 Mo1 -150.74(4)
Fe2 Fe1 S1 Mo1 38.72(3)
Fe3 Fe1 S1 Mo1 75.31(3)
S3 Fe3 S1 Fe1 91.95(4)
S2 Fe3 S1 Fe1 -19.19(4)
I1 Fe3 S1 Fe1 -144.32(3)
Fe2 Fe3 S1 Fe1 35.90(3)
Mo1 Fe3 S1 Fe1 76.67(3)
S3 Fe3 S1 Mo1 15.28(4)
S2 Fe3 S1 Mo1 -95.86(4)
I1 Fe3 S1 Mo1 139.01(3)
Fe2 Fe3 S1 Mo1 -40.76(3)
Fe1 Fe3 S1 Mo1 -76.67(3)
N3 Mo1 S1 Fe1 141.4(3)
N5 Mo1 S1 Fe1 -176.13(8)
N1 Mo1 S1 Fe1 102.75(8)
S3 Mo1 S1 Fe1 -90.38(4)
S4 Mo1 S1 Fe1 16.13(4)
Fe2 Mo1 S1 Fe1 -36.72(3)
Fe3 Mo1 S1 Fe1 -76.08(3)
N3 Mo1 S1 Fe3 -142.5(3)
N5 Mo1 S1 Fe3 -100.05(8)
N1 Mo1 S1 Fe3 178.83(8)
S3 Mo1 S1 Fe3 -14.30(4)
S4 Mo1 S1 Fe3 92.21(4)
Fe2 Mo1 S1 Fe3 39.36(3)
Fe1 Mo1 S1 Fe3 76.08(3)
S4 Fe1 S2 Fe2 22.93(4)
S1 Fe1 S2 Fe2 -94.67(4)
P1 Fe1 S2 Fe2 152.85(4)
Fe3 Fe1 S2 Fe2 -74.42(3)
Mo1 Fe1 S2 Fe2 -36.13(3)
S4 Fe1 S2 Fe3 97.35(4)
S1 Fe1 S2 Fe3 -20.24(4)
P1 Fe1 S2 Fe3 -132.73(4)
Fe2 Fe1 S2 Fe3 74.42(3)
Mo1 Fe1 S2 Fe3 38.29(3)
S4 Fe2 S2 Fe1 -22.84(4)
S3 Fe2 S2 Fe1 96.00(4)
P2 Fe2 S2 Fe1 -154.37(4)
Fe3 Fe2 S2 Fe1 75.95(3)
Mo1 Fe2 S2 Fe1 36.86(3)
S4 Fe2 S2 Fe3 -98.79(4)
S3 Fe2 S2 Fe3 20.05(4)
P2 Fe2 S2 Fe3 129.68(4)
Fe1 Fe2 S2 Fe3 -75.95(3)
Mo1 Fe2 S2 Fe3 -39.10(3)
S1 Fe3 S2 Fe1 19.52(4)
S3 Fe3 S2 Fe1 -95.61(4)
I1 Fe3 S2 Fe1 143.32(3)
Fe2 Fe3 S2 Fe1 -76.19(3)
Mo1 Fe3 S2 Fe1 -38.09(3)
S1 Fe3 S2 Fe2 95.71(4)
S3 Fe3 S2 Fe2 -19.42(4)
I1 Fe3 S2 Fe2 -140.49(3)
Fe1 Fe3 S2 Fe2 76.19(3)
Mo1 Fe3 S2 Fe2 38.10(3)
S4 Fe2 S3 Fe3 93.45(4)
S2 Fe2 S3 Fe3 -20.43(4)
P2 Fe2 S3 Fe3 -132.27(4)
Fe1 Fe2 S3 Fe3 36.02(3)
Mo1 Fe2 S3 Fe3 75.90(3)
S4 Fe2 S3 Mo1 17.55(4)
S2 Fe2 S3 Mo1 -96.33(4)
P2 Fe2 S3 Mo1 151.83(4)
Fe1 Fe2 S3 Mo1 -39.88(3)
Fe3 Fe2 S3 Mo1 -75.90(3)
S1 Fe3 S3 Fe2 -90.85(4)
S2 Fe3 S3 Fe2 19.29(4)
I1 Fe3 S3 Fe2 143.66(3)
Fe1 Fe3 S3 Fe2 -34.94(3)
Mo1 Fe3 S3 Fe2 -75.52(3)
S1 Fe3 S3 Mo1 -15.33(4)
S2 Fe3 S3 Mo1 94.81(4)
I1 Fe3 S3 Mo1 -140.82(3)
Fe2 Fe3 S3 Mo1 75.52(3)
Fe1 Fe3 S3 Mo1 40.59(3)
N3 Mo1 S3 Fe2 -102.98(9)
N5 Mo1 S3 Fe2 176.56(9)
N1 Mo1 S3 Fe2 -140.3(3)
S1 Mo1 S3 Fe2 89.86(4)
S4 Mo1 S3 Fe2 -15.57(4)
Fe3 Mo1 S3 Fe2 75.59(3)
Fe1 Mo1 S3 Fe2 36.88(3)
N3 Mo1 S3 Fe3 -178.56(9)
N5 Mo1 S3 Fe3 100.97(9)
N1 Mo1 S3 Fe3 144.1(3)
S1 Mo1 S3 Fe3 14.27(4)
S4 Mo1 S3 Fe3 -91.16(4)
Fe2 Mo1 S3 Fe3 -75.59(3)
Fe1 Mo1 S3 Fe3 -38.71(3)
S2 Fe2 S4 Fe1 22.65(4)
S3 Fe2 S4 Fe1 -93.88(4)
P2 Fe2 S4 Fe1 142.98(5)
Fe3 Fe2 S4 Fe1 -35.99(3)
Mo1 Fe2 S4 Fe1 -76.56(3)
S2 Fe2 S4 Mo1 99.21(4)
S3 Fe2 S4 Mo1 -17.32(4)
P2 Fe2 S4 Mo1 -140.45(5)
Fe1 Fe2 S4 Mo1 76.56(3)
Fe3 Fe2 S4 Mo1 40.57(3)
S2 Fe1 S4 Fe2 -23.11(4)
S1 Fe1 S4 Fe2 92.81(4)
P1 Fe1 S4 Fe2 -143.49(5)
Fe3 Fe1 S4 Fe2 35.57(3)
Mo1 Fe1 S4 Fe2 74.89(3)
S2 Fe1 S4 Mo1 -98.01(4)
S1 Fe1 S4 Mo1 17.92(4)
P1 Fe1 S4 Mo1 141.62(4)
Fe2 Fe1 S4 Mo1 -74.89(3)
Fe3 Fe1 S4 Mo1 -39.32(3)
N3 Mo1 S4 Fe2 101.26(9)
N5 Mo1 S4 Fe2 142.3(3)
N1 Mo1 S4 Fe2 -178.33(9)
S3 Mo1 S4 Fe2 15.73(4)
S1 Mo1 S4 Fe2 -92.06(4)
Fe3 Mo1 S4 Fe2 -38.26(3)
Fe1 Mo1 S4 Fe2 -75.81(3)
N3 Mo1 S4 Fe1 177.07(9)
N5 Mo1 S4 Fe1 -141.9(3)
N1 Mo1 S4 Fe1 -102.52(9)
S3 Mo1 S4 Fe1 91.55(4)
S1 Mo1 S4 Fe1 -16.24(4)
Fe2 Mo1 S4 Fe1 75.81(3)
Fe3 Mo1 S4 Fe1 37.55(3)
S2 Fe1 P1 C13 71.3(2)
S4 Fe1 P1 C13 -168.94(19)
S1 Fe1 P1 C13 -42.9(2)
Fe2 Fe1 P1 C13 118.8(2)
Fe3 Fe1 P1 C13 12.3(2)
Mo1 Fe1 P1 C13 -92.3(2)
S2 Fe1 P1 C15 -52.45(19)
S4 Fe1 P1 C15 67.3(2)
S1 Fe1 P1 C15 -166.72(19)
Fe2 Fe1 P1 C15 -5.0(2)
Fe3 Fe1 P1 C15 -111.46(19)
Mo1 Fe1 P1 C15 143.96(19)
S2 Fe1 P1 C11 -172.91(17)
S4 Fe1 P1 C11 -53.19(18)
S1 Fe1 P1 C11 72.82(18)
Fe2 Fe1 P1 C11 -125.50(18)
Fe3 Fe1 P1 C11 128.08(17)
Mo1 Fe1 P1 C11 23.5(2)
S4 Fe2 P2 C21 54.03(17)
S2 Fe2 P2 C21 173.44(17)
S3 Fe2 P2 C21 -73.02(17)
Fe1 Fe2 P2 C21 129.74(17)
Fe3 Fe2 P2 C21 -127.29(17)
Mo1 Fe2 P2 C21 -26.75(19)
S4 Fe2 P2 C25 -68.09(19)
S2 Fe2 P2 C25 51.31(19)
S3 Fe2 P2 C25 164.85(18)
Fe1 Fe2 P2 C25 7.6(2)
Fe3 Fe2 P2 C25 110.58(18)
Mo1 Fe2 P2 C25 -148.88(18)
S4 Fe2 P2 C23 173.81(16)
S2 Fe2 P2 C23 -66.79(16)
S3 Fe2 P2 C23 46.75(17)
Fe1 Fe2 P2 C23 -110.48(17)
Fe3 Fe2 P2 C23 -7.51(17)
Mo1 Fe2 P2 C23 93.03(17)
N3 Mo1 N1 C1 144.0(4)
N5 Mo1 N1 C1 -134.5(4)
S3 Mo1 N1 C1 -178.1(3)
S1 Mo1 N1 C1 -46.3(4)
S4 Mo1 N1 C1 55.2(4)
Fe2 Mo1 N1 C1 53.2(4)
Fe3 Mo1 N1 C1 -44.9(4)
Fe1 Mo1 N1 C1 4.6(4)
N3 Mo1 N1 N2 -44.0(3)
N5 Mo1 N1 N2 37.5(3)
S3 Mo1 N1 N2 -6.2(5)
S1 Mo1 N1 N2 125.7(3)
S4 Mo1 N1 N2 -132.8(3)
Fe2 Mo1 N1 N2 -134.8(2)
Fe3 Mo1 N1 N2 127.1(2)
Fe1 Mo1 N1 N2 176.6(3)
C1 N1 N2 C3 0.5(4)
Mo1 N1 N2 C3 -173.2(3)
C1 N1 N2 B1 178.6(4)
Mo1 N1 N2 B1 4.8(5)
N5 Mo1 N3 C4 134.7(4)
N1 Mo1 N3 C4 -142.8(4)
S3 Mo1 N3 C4 47.6(3)
S1 Mo1 N3 C4 177.9(2)
S4 Mo1 N3 C4 -55.3(3)
Fe2 Mo1 N3 C4 -4.0(4)
Fe3 Mo1 N3 C4 45.9(4)
Fe1 Mo1 N3 C4 -51.7(4)
N5 Mo1 N3 N4 -42.7(3)
N1 Mo1 N3 N4 39.7(3)
S3 Mo1 N3 N4 -129.8(3)
S1 Mo1 N3 N4 0.5(5)
S4 Mo1 N3 N4 127.3(3)
Fe2 Mo1 N3 N4 178.6(3)
Fe3 Mo1 N3 N4 -131.6(2)
Fe1 Mo1 N3 N4 130.8(2)
C4 N3 N4 C6 -0.5(4)
Mo1 N3 N4 C6 177.5(3)
C4 N3 N4 B1 -174.6(3)
Mo1 N3 N4 B1 3.4(5)
N3 Mo1 N5 C7 -135.7(4)
N1 Mo1 N5 C7 142.7(4)
S3 Mo1 N5 C7 -49.1(3)
S1 Mo1 N5 C7 55.5(3)
S4 Mo1 N5 C7 -177.4(2)
Fe2 Mo1 N5 C7 -44.9(4)
Fe3 Mo1 N5 C7 3.1(3)
Fe1 Mo1 N5 C7 50.8(4)
N3 Mo1 N5 N6 40.1(3)
N1 Mo1 N5 N6 -41.6(3)
S3 Mo1 N5 N6 126.6(3)
S1 Mo1 N5 N6 -128.8(3)
S4 Mo1 N5 N6 -1.7(5)
Fe2 Mo1 N5 N6 130.8(2)
Fe3 Mo1 N5 N6 178.9(3)
Fe1 Mo1 N5 N6 -133.5(2)
C7 N5 N6 C9 -0.4(4)
Mo1 N5 N6 C9 -177.0(2)
C7 N5 N6 B1 178.8(3)
Mo1 N5 N6 B1 2.2(5)
N2 N1 C1 C2 -0.7(5)
Mo1 N1 C1 C2 172.2(3)
N1 C1 C2 C3 0.7(5)
N1 N2 C3 C2 -0.1(5)
B1 N2 C3 C2 -177.9(4)
C1 C2 C3 N2 -0.3(5)
N4 N3 C4 C5 0.7(4)
Mo1 N3 C4 C5 -177.1(3)
N3 C4 C5 C6 -0.6(5)
N3 N4 C6 C5 0.1(5)
B1 N4 C6 C5 173.4(4)
C4 C5 C6 N4 0.3(5)
N6 N5 C7 C8 0.8(4)
Mo1 N5 C7 C8 177.0(3)
N5 C7 C8 C9 -0.9(5)
N5 N6 C9 C8 -0.2(4)
B1 N6 C9 C8 -179.3(4)
C7 C8 C9 N6 0.7(4)
C13 P1 C11 C12 -167.8(4)
C15 P1 C11 C12 -59.6(4)
Fe1 P1 C11 C12 69.0(4)
C15 P1 C13 C14 89.5(4)
C11 P1 C13 C14 -164.7(4)
Fe1 P1 C13 C14 -40.7(5)
C13 P1 C15 C16 -67.4(4)
C11 P1 C15 C16 -172.1(4)
Fe1 P1 C15 C16 60.8(4)
C25 P2 C21 C22 62.0(4)
C23 P2 C21 C22 172.8(3)
Fe2 P2 C21 C22 -63.8(4)
C21 P2 C23 C24 177.9(3)
C25 P2 C23 C24 -70.9(4)
Fe2 P2 C23 C24 51.8(4)
C21 P2 C25 C26 53.9(4)
C23 P2 C25 C26 -56.7(4)
Fe2 P2 C25 C26 -178.5(3)
C9 N6 B1 N4 119.7(4)
N5 N6 B1 N4 -59.3(5)
C9 N6 B1 N2 -124.0(4)
N5 N6 B1 N2 57.0(5)
C6 N4 B1 N6 -116.4(4)
N3 N4 B1 N6 56.2(4)
C6 N4 B1 N2 127.0(4)
N3 N4 B1 N2 -60.3(5)
C3 N2 B1 N6 116.3(5)
N1 N2 B1 N6 -61.4(5)
C3 N2 B1 N4 -127.1(4)
N1 N2 B1 N4 55.2(5)
